data_7037664
loop_
_publ_author_name
'Lago, Ana Bel\'en'
'Pino-Cuevas, Arantxa'
'Carballo, Rosa'
'V\'azquez-L\'opez, Ezequiel M'

_publ_section_title
;
 A new metal-organic polymeric system capable of stimuli-responsive
 controlled release of the drug ibuprofen.
;
_journal_issue 4
_journal_name_full 'Dalton transactions (Cambridge, England : 2003)'
_journal_page_first 1614
_journal_page_last 1621
_journal_paper_doi 10.1039/c5dt04031k
_journal_volume 45
_journal_year 2016
_chemical_formula_sum 'C24 H26.5 Cl N2 O2 S2 Zn'
_chemical_formula_weight 539.91
_chemical_name_systematic
; 
 ? 
;
_space_group_crystal_system triclinic
_space_group_IT_number 2
_space_group_name_Hall '-P 1'
_space_group_name_H-M_alt 'P -1'
_symmetry_space_group_name_Hall '-P 1'
_symmetry_space_group_name_H-M 'P -1'
_atom_sites_solution_hydrogens geom
_audit_creation_method SHELXL-2013
_audit_update_record
;
2015-09-07 deposited with the CCDC.
2015-12-11 downloaded from the CCDC.
;
_cell_angle_alpha 78.2167(18)
_cell_angle_beta 81.8265(19)
_cell_angle_gamma 77.7451(18)
_cell_formula_units_Z 2
_cell_length_a 5.5566(4)
_cell_length_b 12.6547(10)
_cell_length_c 18.5385(14)
_cell_measurement_reflns_used 9960
_cell_measurement_temperature 100(2)
_cell_measurement_theta_max 68.23
_cell_measurement_theta_min 3.63
_cell_volume 1240.35(16)
_computing_cell_refinement 'Bruker SAINT'
_computing_data_collection 'Bruker APEX2'
_computing_data_reduction 'Bruker SAINT'
_computing_molecular_graphics 'Bruker SHELXTL'
_computing_publication_material 'Bruker SHELXTL'
_computing_structure_refinement 'SHELXL-2013 (Sheldrick, 2013)'
_computing_structure_solution 'Bruker SHELXTL'
_diffrn_ambient_temperature 100(2)
_diffrn_measured_fraction_theta_full 0.974
_diffrn_measured_fraction_theta_max 0.964
_diffrn_measurement_device_type 'Bruker CCD Smart 6000'
_diffrn_measurement_method '\f and \w scans'
_diffrn_radiation_type CuK\a
_diffrn_radiation_wavelength 1.54178
_diffrn_reflns_av_R_equivalents 0.0328
_diffrn_reflns_av_unetI/netI 0.0263
_diffrn_reflns_laue_measured_fraction_full 0.974
_diffrn_reflns_laue_measured_fraction_max 0.964
_diffrn_reflns_limit_h_max 6
_diffrn_reflns_limit_h_min -6
_diffrn_reflns_limit_k_max 15
_diffrn_reflns_limit_k_min -15
_diffrn_reflns_limit_l_max 22
_diffrn_reflns_limit_l_min -21
_diffrn_reflns_number 19922
_diffrn_reflns_point_group_measured_fraction_full 0.974
_diffrn_reflns_point_group_measured_fraction_max 0.964
_diffrn_reflns_theta_full 67.679
_diffrn_reflns_theta_max 68.453
_diffrn_reflns_theta_min 2.448
_exptl_absorpt_coefficient_mu 4.128
_exptl_absorpt_correction_T_max 0.7531
_exptl_absorpt_correction_T_min 0.4905
_exptl_absorpt_correction_type multi-scan
_exptl_absorpt_process_details 'SADABS V2014/2 (Bruker AXS Inc.)'
_exptl_crystal_colour colourless
_exptl_crystal_density_diffrn 1.446
_exptl_crystal_density_method 'not measured'
_exptl_crystal_description plate
_exptl_crystal_F_000 559
_exptl_crystal_size_max 0.245
_exptl_crystal_size_mid 0.205
_exptl_crystal_size_min 0.044
_refine_diff_density_max 0.912
_refine_diff_density_min -0.315
_refine_diff_density_rms 0.069
_refine_ls_extinction_method none
_refine_ls_goodness_of_fit_ref 1.049
_refine_ls_hydrogen_treatment constr
_refine_ls_matrix_type full
_refine_ls_number_parameters 303
_refine_ls_number_reflns 4411
_refine_ls_number_restraints 0
_refine_ls_restrained_S_all 1.049
_refine_ls_R_factor_all 0.0394
_refine_ls_R_factor_gt 0.0383
_refine_ls_shift/su_max 0.001
_refine_ls_shift/su_mean 0.000
_refine_ls_structure_factor_coef Fsqd
_refine_ls_weighting_details 'w=1/[\s^2^(Fo^2^)+(0.0579P)^2^+1.1614P] where P=(Fo^2^+2Fc^2^)/3'
_refine_ls_weighting_scheme calc
_refine_ls_wR_factor_gt 0.1026
_refine_ls_wR_factor_ref 0.1035
_reflns_Friedel_coverage 0.000
_reflns_number_gt 4201
_reflns_number_total 4411
_reflns_threshold_expression 'I > 2\s(I)'
_cod_data_source_file c5dt04031k2.cif
_cod_data_source_block 2
_cod_depositor_comments 'Adding full bibliography for 7037664--7037668.cif.'
_cod_original_formula_sum 'C24 H26.50 Cl N2 O2 S2 Zn'
_cod_database_code 7037664
_shelx_space_group_comment
; 
The symmetry employed for this shelxl refinement is uniquely defined 
by the following loop, which should always be used as a source of 
symmetry information in preference to the above space-group names. 
They are only intended as comments. 
;
_shelx_estimated_absorpt_t_min 0.431
_shelx_estimated_absorpt_t_max 0.839
_shelxl_version_number 2013-3

loop_
_space_group_symop_operation_xyz
'x, y, z'
'-x, -y, -z'

loop_
_atom_site_label
_atom_site_type_symbol
_atom_site_fract_x
_atom_site_fract_y
_atom_site_fract_z
_atom_site_U_iso_or_equiv
_atom_site_adp_type
_atom_site_occupancy
_atom_site_site_symmetry_order
_atom_site_calc_flag
_atom_site_refinement_flags_posn
_atom_site_refinement_flags_adp
_atom_site_refinement_flags_occupancy
_atom_site_disorder_assembly
_atom_site_disorder_group
Zn1 Zn 0.35281(6) 0.63228(2) 0.66770(2) 0.02831(12) Uani 1 1 d . . . . .
Cl Cl 0.23129(10) 0.63259(5) 0.55488(3) 0.03217(15) Uani 1 1 d . . . . .
S1 S 1.35891(11) 0.24784(5) 0.67437(3) 0.03194(15) Uani 1 1 d . . . . .
S2 S 1.68339(11) 0.11461(5) 0.57117(4) 0.03591(17) Uani 1 1 d . . . . .
O3 O 0.0429(4) 0.66207(16) 0.73136(11) 0.0443(5) Uani 1 1 d . . . . .
N1 N 0.6575(4) 0.50952(15) 0.67152(11) 0.0271(4) Uani 1 1 d . . . . .
N2 N 1.4606(3) -0.21818(15) 0.65144(11) 0.0268(4) Uani 1 1 d . . . . .
O2 O 0.3270(5) 0.6035(2) 0.80918(13) 0.0661(7) Uani 1 1 d . . . . .
C2 C 1.6798(4) -0.20556(19) 0.61301(13) 0.0286(5) Uani 1 1 d . . . . .
H2 H 1.7926 -0.2692 0.6016 0.034 Uiso 1 1 calc R U . . .
C3 C 1.0884(4) 0.34905(18) 0.66979(13) 0.0279(5) Uani 1 1 d . . . . .
C4 C 0.9554(5) 0.38400(19) 0.60853(13) 0.0305(5) Uani 1 1 d . . . . .
H4 H 1.0093 0.3532 0.5650 0.037 Uiso 1 1 calc R U . . .
C5 C 0.7863(5) 0.47588(19) 0.73070(13) 0.0310(5) Uani 1 1 d . . . . .
H5 H 0.7272 0.5075 0.7737 0.037 Uiso 1 1 calc R U . . .
C6 C -0.1558(5) 1.0253(2) 0.84509(13) 0.0325(5) Uani 1 1 d . . . . .
C7 C 1.3588(4) -0.02350(19) 0.64695(13) 0.0286(5) Uani 1 1 d . . . . .
H7 H 1.2444 0.0385 0.6602 0.034 Uiso 1 1 calc R U . . .
C8 C 0.7446(5) 0.4637(2) 0.61144(14) 0.0309(5) Uani 1 1 d . . . . .
H8 H 0.6565 0.4873 0.5689 0.037 Uiso 1 1 calc R U . . .
C9 C 1.0001(5) 0.3977(2) 0.73199(14) 0.0328(5) Uani 1 1 d . . . . .
H9 H 1.0871 0.3770 0.7748 0.039 Uiso 1 1 calc R U . . .
C10 C 1.3047(4) -0.12786(19) 0.66836(13) 0.0285(5) Uani 1 1 d . . . . .
H10 H 1.1505 -0.1360 0.6963 0.034 Uiso 1 1 calc R U . . .
C11 C 1.7485(4) -0.1051(2) 0.58942(13) 0.0298(5) Uani 1 1 d . . . . .
H11 H 1.9055 -0.0997 0.5625 0.036 Uiso 1 1 calc R U . . .
C12 C 1.5835(4) -0.01072(19) 0.60565(13) 0.0281(5) Uani 1 1 d . . . . .
C13 C -0.1121(5) 0.7965(2) 0.85413(15) 0.0396(6) Uani 1 1 d . . . . .
C14 C 0.1090(6) 0.6418(2) 0.79564(17) 0.0443(7) Uani 1 1 d . . . . .
C15 C 1.4062(5) 0.2158(2) 0.58164(14) 0.0324(5) Uani 1 1 d . . . . .
H15A H 1.2624 0.1875 0.5725 0.039 Uiso 1 1 calc R U . . .
H15B H 1.4196 0.2834 0.5447 0.039 Uiso 1 1 calc R U . . .
C16 C -0.3185(5) 0.9827(2) 0.81382(15) 0.0387(6) Uani 1 1 d . . . . .
H16 H -0.4475 1.0317 0.7888 0.046 Uiso 1 1 calc R U . . .
C17 C -0.1857(5) 1.1467(2) 0.84494(15) 0.0384(6) Uani 1 1 d . . . . .
H17A H -0.2959 1.1879 0.8070 0.046 Uiso 1 1 calc R U . . .
H17B H -0.0222 1.1685 0.8308 0.046 Uiso 1 1 calc R U . . .
C18 C 0.0555(5) 0.8383(2) 0.88406(16) 0.0432(6) Uani 1 1 d . . . . .
H18 H 0.1870 0.7892 0.9079 0.052 Uiso 1 1 calc R U . . .
C19 C -0.2972(5) 0.8706(2) 0.81822(16) 0.0414(6) Uani 1 1 d . . . . .
H19 H -0.4117 0.8442 0.7962 0.050 Uiso 1 1 calc R U . . .
C20 C 0.0343(5) 0.9505(2) 0.87977(15) 0.0391(6) Uani 1 1 d . . . . .
H20 H 0.1512 0.9769 0.9008 0.047 Uiso 1 1 calc R U . . .
C21 C -0.2940(6) 1.1791(2) 0.92060(16) 0.0419(6) Uani 1 1 d . . . . .
H21 H -0.1841 1.1345 0.9585 0.050 Uiso 1 1 calc R U . . .
C22 C -0.2957(7) 1.3000(3) 0.91942(18) 0.0522(8) Uani 1 1 d . . . . .
H22A H -0.4025 1.3457 0.8826 0.078 Uiso 1 1 calc R U . . .
H22B H -0.1268 1.3142 0.9064 0.078 Uiso 1 1 calc R U . . .
H22C H -0.3588 1.3179 0.9685 0.078 Uiso 1 1 calc R U . . .
C23 C -0.0957(7) 0.6738(2) 0.85631(18) 0.0567(9) Uani 1 1 d . . . . .
C24 C -0.5498(7) 1.1534(3) 0.9434(2) 0.0651(10) Uani 1 1 d . . . . .
H24A H -0.6115 1.1732 0.9920 0.098 Uiso 1 1 calc R U . . .
H24B H -0.5430 1.0746 0.9462 0.098 Uiso 1 1 calc R U . . .
H24C H -0.6612 1.1956 0.9067 0.098 Uiso 1 1 calc R U . . .
C25A C -0.0529(8) 0.6037(3) 0.9293(2) 0.0464(12) Uani 0.770(9) 1 d . . P A 1
H250 H -0.0596 0.5277 0.9272 0.056 Uiso 0.770(9) 1 calc R U P A 1
H251 H -0.1811 0.6302 0.9670 0.056 Uiso 0.770(9) 1 calc R U P A 1
H252 H 0.1103 0.6069 0.9421 0.056 Uiso 0.770(9) 1 calc R U P A 1
C25B C -0.251(3) 0.6233(12) 0.8851(10) 0.062(5) Uani 0.230(9) 1 d . . P A 2
H253 H -0.1920 0.5455 0.8821 0.075 Uiso 0.230(9) 1 calc R U P A 2
H254 H -0.4010 0.6512 0.8598 0.075 Uiso 0.230(9) 1 calc R U P A 2
H255 H -0.2875 0.6314 0.9372 0.075 Uiso 0.770(9) 1 calc R U P A 2

loop_
_atom_site_aniso_label
_atom_site_aniso_U_11
_atom_site_aniso_U_22
_atom_site_aniso_U_33
_atom_site_aniso_U_23
_atom_site_aniso_U_13
_atom_site_aniso_U_12
Zn1 0.02556(19) 0.02375(18) 0.0357(2) -0.01344(13) 0.00119(13) -0.00005(12)
Cl 0.0255(3) 0.0338(3) 0.0389(3) -0.0171(2) -0.0035(2) 0.0010(2)
S1 0.0310(3) 0.0252(3) 0.0380(3) -0.0099(2) -0.0058(2) 0.0037(2)
S2 0.0267(3) 0.0249(3) 0.0523(4) -0.0107(3) 0.0075(3) -0.0006(2)
O3 0.0429(11) 0.0446(11) 0.0489(12) -0.0233(9) 0.0118(9) -0.0128(8)
N1 0.0273(10) 0.0223(9) 0.0316(10) -0.0100(7) 0.0016(8) -0.0028(7)
N2 0.0222(10) 0.0252(9) 0.0345(10) -0.0128(8) -0.0040(7) 0.0000(7)
O2 0.0623(16) 0.0696(16) 0.0507(13) -0.0142(11) 0.0070(11) 0.0172(12)
C2 0.0239(12) 0.0266(11) 0.0350(12) -0.0135(9) -0.0030(9) 0.0034(9)
C3 0.0275(12) 0.0198(10) 0.0357(12) -0.0072(9) 0.0001(9) -0.0032(9)
C4 0.0320(13) 0.0264(11) 0.0328(12) -0.0136(9) -0.0004(9) 0.0011(9)
C5 0.0381(14) 0.0240(11) 0.0307(12) -0.0111(9) 0.0015(10) -0.0029(9)
C6 0.0340(13) 0.0352(13) 0.0273(12) -0.0096(10) 0.0032(9) -0.0045(10)
C7 0.0225(12) 0.0253(11) 0.0376(12) -0.0125(9) -0.0014(9) 0.0016(9)
C8 0.0293(12) 0.0292(12) 0.0337(12) -0.0113(9) -0.0028(9) 0.0005(9)
C9 0.0402(14) 0.0267(12) 0.0315(12) -0.0077(9) -0.0064(10) -0.0018(10)
C10 0.0229(12) 0.0292(12) 0.0344(12) -0.0139(9) -0.0012(9) -0.0002(9)
C11 0.0216(12) 0.0311(12) 0.0361(12) -0.0131(10) 0.0006(9) 0.0008(9)
C12 0.0258(12) 0.0252(11) 0.0332(12) -0.0104(9) -0.0023(9) 0.0002(9)
C13 0.0430(16) 0.0356(14) 0.0369(14) -0.0162(11) 0.0173(11) -0.0051(11)
C14 0.0471(17) 0.0273(13) 0.0533(18) -0.0168(12) 0.0210(13) -0.0040(11)
C15 0.0299(13) 0.0259(12) 0.0375(13) -0.0098(10) 0.0026(10) 0.0031(9)
C16 0.0400(15) 0.0395(14) 0.0369(13) -0.0138(11) -0.0059(11) -0.0002(11)
C17 0.0440(15) 0.0338(13) 0.0358(13) -0.0096(10) 0.0022(11) -0.0049(11)
C18 0.0358(15) 0.0416(15) 0.0436(15) -0.0056(12) 0.0033(11) 0.0044(11)
C19 0.0405(15) 0.0455(16) 0.0421(14) -0.0217(12) 0.0030(11) -0.0081(12)
C20 0.0334(14) 0.0409(14) 0.0420(14) -0.0103(11) -0.0024(11) -0.0033(11)
C21 0.0474(16) 0.0394(15) 0.0393(14) -0.0138(11) -0.0015(12) -0.0049(12)
C22 0.064(2) 0.0445(17) 0.0497(17) -0.0193(13) 0.0032(14) -0.0089(14)
C23 0.071(2) 0.0354(15) 0.0557(18) -0.0183(13) 0.0349(16) -0.0094(15)
C24 0.058(2) 0.065(2) 0.079(2) -0.0406(19) 0.0244(18) -0.0193(17)
C25A 0.065(3) 0.036(2) 0.035(2) -0.0121(15) 0.0122(17) -0.0089(17)
C25B 0.045(9) 0.061(9) 0.093(12) -0.058(9) 0.028(8) -0.016(7)

loop_
_atom_type_symbol
_atom_type_description
_atom_type_scat_dispersion_real
_atom_type_scat_dispersion_imag
_atom_type_scat_source
C C 0.0181 0.0091 'International Tables Vol C Tables 4.2.6.8 and 6.1.1.4'
H H 0.0000 0.0000 'International Tables Vol C Tables 4.2.6.8 and 6.1.1.4'
N N 0.0311 0.0180 'International Tables Vol C Tables 4.2.6.8 and 6.1.1.4'
O O 0.0492 0.0322 'International Tables Vol C Tables 4.2.6.8 and 6.1.1.4'
S S 0.3331 0.5567 'International Tables Vol C Tables 4.2.6.8 and 6.1.1.4'
Cl Cl 0.3639 0.7018 'International Tables Vol C Tables 4.2.6.8 and 6.1.1.4'
Zn Zn -1.5491 0.6778 'International Tables Vol C Tables 4.2.6.8 and 6.1.1.4'

loop_
_geom_angle_atom_site_label_1
_geom_angle_atom_site_label_2
_geom_angle_atom_site_label_3
_geom_angle
_geom_angle_site_symmetry_1
_geom_angle_site_symmetry_3
O3 Zn1 N1 134.90(8) . .
O3 Zn1 N2 100.17(8) . 1_465
N1 Zn1 N2 109.62(8) . 1_465
O3 Zn1 Cl 104.51(7) . .
N1 Zn1 Cl 101.38(6) . .
N2 Zn1 Cl 102.22(6) 1_465 .
C3 S1 C15 101.70(11) . .
C12 S2 C15 103.45(12) . .
C14 O3 Zn1 104.12(18) . .
C5 N1 C8 117.5(2) . .
C5 N1 Zn1 122.73(15) . .
C8 N1 Zn1 119.69(16) . .
C10 N2 C2 117.9(2) . .
C10 N2 Zn1 121.94(16) . 1_645
C2 N2 Zn1 119.44(15) . 1_645
N2 C2 C11 123.1(2) . .
C4 C3 C9 117.6(2) . .
C4 C3 S1 124.46(18) . .
C9 C3 S1 117.93(19) . .
C8 C4 C3 119.4(2) . .
N1 C5 C9 123.0(2) . .
C16 C6 C20 117.2(2) . .
C16 C6 C17 122.3(2) . .
C20 C6 C17 120.5(2) . .
C10 C7 C12 118.9(2) . .
N1 C8 C4 123.2(2) . .
C5 C9 C3 119.4(2) . .
N2 C10 C7 122.9(2) . .
C2 C11 C12 119.0(2) . .
C7 C12 C11 118.2(2) . .
C7 C12 S2 125.95(18) . .
C11 C12 S2 115.85(19) . .
C19 C13 C18 117.8(3) . .
C19 C13 C23 118.7(3) . .
C18 C13 C23 123.4(3) . .
O2 C14 O3 123.0(3) . .
O2 C14 C23 121.9(3) . .
O3 C14 C23 115.1(3) . .
S2 C15 S1 110.37(14) . .
C19 C16 C6 121.6(3) . .
C6 C17 C21 113.3(2) . .
C20 C18 C13 121.2(3) . .
C13 C19 C16 121.1(3) . .
C18 C20 C6 121.1(3) . .
C24 C21 C22 110.8(3) . .
C24 C21 C17 111.5(3) . .
C22 C21 C17 111.0(2) . .
C25B C23 C13 124.9(7) . .
C25A C23 C13 114.6(3) . .
C25B C23 C14 126.4(6) . .
C25A C23 C14 112.1(3) . .
C13 C23 C14 106.1(2) . .

loop_
_geom_bond_atom_site_label_1
_geom_bond_atom_site_label_2
_geom_bond_distance
_geom_bond_site_symmetry_2
Zn1 O3 1.9567(19) .
Zn1 N1 2.0388(19) .
Zn1 N2 2.056(2) 1_465
Zn1 Cl 2.2862(7) .
S1 C3 1.756(2) .
S1 C15 1.817(3) .
S2 C12 1.758(2) .
S2 C15 1.797(2) .
O3 C14 1.257(4) .
N1 C5 1.342(3) .
N1 C8 1.343(3) .
N2 C10 1.343(3) .
N2 C2 1.344(3) .
N2 Zn1 2.0563(19) 1_645
O2 C14 1.246(4) .
C2 C11 1.373(4) .
C3 C4 1.388(3) .
C3 C9 1.397(3) .
C4 C8 1.376(3) .
C5 C9 1.375(4) .
C6 C16 1.388(4) .
C6 C20 1.395(4) .
C6 C17 1.508(4) .
C7 C10 1.383(3) .
C7 C12 1.391(3) .
C11 C12 1.400(3) .
C13 C19 1.383(4) .
C13 C18 1.390(4) .
C13 C23 1.529(4) .
C14 C23 1.533(4) .
C16 C19 1.385(4) .
C17 C21 1.545(4) .
C18 C20 1.386(4) .
C21 C24 1.508(5) .
C21 C22 1.524(4) .
C23 C25B 1.182(14) .
C23 C25A 1.478(5) .

loop_
_geom_hbond_atom_site_label_D
_geom_hbond_atom_site_label_H
_geom_hbond_atom_site_label_A
_geom_hbond_distance_DH
_geom_hbond_distance_HA
_geom_hbond_distance_DA
_geom_hbond_angle_DHA
_geom_hbond_site_symmetry_A
C2 H2 Cl 0.95 2.61 3.471(2) 151.4 1_745
C4 H4 Cl 0.95 2.71 3.397(3) 129.9 2_666
C5 H5 O2 0.95 2.37 3.065(3) 129.7 .
C7 H7 S1 0.95 2.92 3.573(2) 126.7 .
C8 H8 Cl 0.95 2.68 3.339(3) 127.3 .
C8 H8 Cl 0.95 2.93 3.515(2) 121.2 2_666
C15 H15B Cl 0.99 2.71 3.515(3) 138.4 2_766
